data_7706736
loop_
_publ_author_name
'Mikata, Yuji'
'Kuroda, Yasuko'
'Naito, Kyoko'
'Murakami, Kana'
'Yamamoto, Chihiro'
'Yabe, Shoko'
'Yonemura, Shizuka'
'Matsumoto, Arimasa'
'Katano, Hajime'

_publ_section_title
;
 Structure and electrochemical properties of
 (\m-O)<sub>2</sub>Mn<sub>2</sub>(iii,iii) and
 (\m-O)<sub>2</sub>Mn<sub>2</sub>(iii,iv) complexes supported by
 pyridine-, quinoline-, isoquinoline- and quinoxaline-based tetranitrogen
 ligands.
;
_journal_issue 12
_journal_name_full 'Dalton transactions (Cambridge, England : 2003)'
_journal_page_first 4133
_journal_page_last 4144
_journal_paper_doi 10.1039/d1dt00184a
_journal_volume 50
_journal_year 2021
_chemical_formula_moiety 'C30 H39 Cl Mn N7 O6'
_chemical_formula_sum 'C30 H39 Cl Mn N7 O6'
_chemical_formula_weight 684.07
_space_group_crystal_system monoclinic
_space_group_IT_number 14
_space_group_name_Hall '-P 2ybc'
_space_group_name_H-M_alt 'P 1 21/c 1'
_atom_sites_solution_hydrogens geom
_atom_sites_solution_primary direct
_atom_sites_solution_secondary difmap
_audit_update_record
;
2021-01-18 deposited with the CCDC.	2021-03-01 downloaded from the CCDC.
;
_cell_angle_alpha 90.0000
_cell_angle_beta 96.789(4)
_cell_angle_gamma 90.0000
_cell_formula_units_Z 4
_cell_length_a 8.601(4)
_cell_length_b 35.692(18)
_cell_length_c 10.382(5)
_cell_measurement_reflns_used 7831
_cell_measurement_temperature 153
_cell_measurement_theta_max 27.55
_cell_measurement_theta_min 3.02
_cell_volume 3165(3)
_computing_cell_refinement CrystalClear
_computing_data_collection 'CrystalClear (Rigaku/MSC Inc., 2006)'
_computing_data_reduction CrystalClear
_computing_molecular_graphics 'CrystalStructure 4.2.5'
_computing_publication_material 'CrystalStructure 4.2.5 (Rigaku, 2017)'
_computing_structure_refinement 'SHELXL Version 2016/6 (Sheldrick, 2008)'
_computing_structure_solution 'SIR92 (Altomare, et al., 1994)'
_diffrn_ambient_temperature 153
_diffrn_detector_area_resol_mean 7.314
_diffrn_measured_fraction_theta_full 0.998
_diffrn_measured_fraction_theta_max 0.998
_diffrn_measurement_device_type 'Rigaku Mercury70'
_diffrn_measurement_method \w
_diffrn_radiation_type 'Mo K\a'
_diffrn_radiation_wavelength 0.71070
_diffrn_reflns_av_R_equivalents 0.0350
_diffrn_reflns_Laue_measured_fraction_full 0.998
_diffrn_reflns_Laue_measured_fraction_max 0.998
_diffrn_reflns_limit_h_max 10
_diffrn_reflns_limit_h_min -11
_diffrn_reflns_limit_k_max 46
_diffrn_reflns_limit_k_min -46
_diffrn_reflns_limit_l_max 13
_diffrn_reflns_limit_l_min -13
_diffrn_reflns_number 30798
_diffrn_reflns_point_group_measured_fraction_full 0.998
_diffrn_reflns_point_group_measured_fraction_max 0.998
_diffrn_reflns_theta_full 25.241
_diffrn_reflns_theta_max 27.469
_diffrn_reflns_theta_min 3.019
_diffrn_standards_number 0
_exptl_absorpt_coefficient_mu 0.556
_exptl_absorpt_correction_T_max 0.967
_exptl_absorpt_correction_T_min 0.858
_exptl_absorpt_correction_type multi-scan
_exptl_absorpt_process_details 'REQAB (Rigaku, 1998)'
_exptl_crystal_colour green
_exptl_crystal_density_diffrn 1.436
_exptl_crystal_density_method 'not measured'
_exptl_crystal_description unknown
_exptl_crystal_F_000 1432.00
_exptl_crystal_size_max 0.400
_exptl_crystal_size_mid 0.150
_exptl_crystal_size_min 0.060
_refine_diff_density_max 0.88
_refine_diff_density_min -0.86
_refine_ls_extinction_method none
_refine_ls_goodness_of_fit_ref 1.077
_refine_ls_hydrogen_treatment constr
_refine_ls_number_parameters 420
_refine_ls_number_reflns 7244
_refine_ls_number_restraints 0
_refine_ls_R_factor_all 0.0601
_refine_ls_R_factor_gt 0.0511
_refine_ls_shift/su_max 0.001
_refine_ls_structure_factor_coef Fsqd
_refine_ls_weighting_details 'w = 1/[\s^2^(Fo^2^)+(0.0558P)^2^+3.0757P] where P=(Fo^2^+2Fc^2^)/3'
_refine_ls_weighting_scheme calc
_refine_ls_wR_factor_gt 0.1257
_refine_ls_wR_factor_ref 0.1321
_reflns_Friedel_coverage 0.000
_reflns_number_gt 6263
_reflns_number_total 7244
_reflns_threshold_expression F^2^>2.0\s(F^2^)
_cod_data_source_file d1dt00184a2.cif
_cod_data_source_block BQxDMDACH-Mn(ClO4)2
_cod_depositor_comments 'Adding full bibliography for 7706733--7706742.cif.'
_cod_database_code 7706736

loop_
_space_group_symop_id
_space_group_symop_operation_xyz
1 +X,+Y,+Z
2 -X,1/2+Y,1/2-Z
3 -X,-Y,-Z
4 +X,-1/2-Y,-1/2+Z

loop_
_atom_site_label
_atom_site_type_symbol
_atom_site_fract_x
_atom_site_fract_y
_atom_site_fract_z
_atom_site_U_iso_or_equiv
_atom_site_adp_type
_atom_site_occupancy
_atom_site_site_symmetry_order
_atom_site_calc_flag
_atom_site_refinement_flags_posn
_atom_site_refinement_flags_adp
_atom_site_refinement_flags_occupancy
_atom_site_disorder_assembly
_atom_site_disorder_group
Mn1 Mn 0.52924(4) 0.15874(2) 0.10595(3) 0.02233(10) Uani 1 1 d . . . . .
Cl1 Cl 0.19788(8) 0.07876(2) 0.49459(6) 0.03893(16) Uani 1 1 d . . . . .
O1 O 0.38048(18) 0.18338(4) -0.00439(14) 0.0263(3) Uani 1 1 d . . . . .
O2 O 0.66661(19) 0.19817(4) 0.14272(16) 0.0277(3) Uani 1 1 d . . . . .
O3 O 0.1486(5) 0.11482(8) 0.4539(3) 0.0977(11) Uani 1 1 d . . . . .
O4 O 0.2065(3) 0.07350(8) 0.6308(2) 0.0661(7) Uani 1 1 d . . . . .
O5 O 0.3526(6) 0.0770(3) 0.4704(5) 0.180(4) Uani 0.8 1 d . . P . .
O6 O 0.0649(10) 0.0577(2) 0.4512(6) 0.180(4) Uani 0.8 1 d . . P . .
O7 O 0.206(2) 0.0520(2) 0.4051(11) 0.158(7) Uani 0.4 1 d . . P . .
N1 N 0.6658(2) 0.12568(5) 0.24715(18) 0.0275(4) Uani 1 1 d . . . . .
N2 N 0.4099(2) 0.10689(5) 0.06314(18) 0.0259(4) Uani 1 1 d . . . . .
N3 N 0.4211(2) 0.17140(5) 0.30024(17) 0.0258(4) Uani 1 1 d . . . . .
N4 N 0.3738(3) 0.18879(6) 0.5578(2) 0.0383(5) Uani 1 1 d . . . . .
N5 N 0.6366(2) 0.13437(5) -0.07652(18) 0.0252(4) Uani 1 1 d . . . . .
N6 N 0.6965(3) 0.09887(6) -0.30816(19) 0.0322(4) Uani 1 1 d . . . . .
N7 N 0.8595(4) 0.04537(9) -0.0292(3) 0.0718(9) Uani 1 1 d . . . . .
C1 C 0.5840(3) 0.08857(6) 0.2610(2) 0.0312(5) Uani 1 1 d . . . . .
H1 H 0.497188 0.092993 0.315341 0.037 Uiso 1 1 calc R U . . .
C2 C 0.5102(3) 0.07582(6) 0.1274(2) 0.0303(5) Uani 1 1 d . . . . .
H2 H 0.597135 0.071127 0.073474 0.036 Uiso 1 1 calc R U . . .
C3 C 0.4231(4) 0.03876(7) 0.1382(3) 0.0424(7) Uani 1 1 d . . . . .
H3A H 0.335593 0.042462 0.190854 0.051 Uiso 1 1 calc R U . . .
H3B H 0.378565 0.030327 0.050657 0.051 Uiso 1 1 calc R U . . .
C4 C 0.5341(5) 0.00894(8) 0.2010(3) 0.0559(9) Uani 1 1 d . . . . .
H4A H 0.619087 0.004488 0.146297 0.067 Uiso 1 1 calc R U . . .
H4B H 0.476444 -0.014862 0.207398 0.067 Uiso 1 1 calc R U . . .
C5 C 0.6045(5) 0.02129(8) 0.3360(3) 0.0557(9) Uani 1 1 d . . . . .
H5A H 0.520191 0.024213 0.392417 0.067 Uiso 1 1 calc R U . . .
H5B H 0.677994 0.001891 0.374645 0.067 Uiso 1 1 calc R U . . .
C6 C 0.6909(4) 0.05830(8) 0.3284(3) 0.0442(7) Uani 1 1 d . . . . .
H6A H 0.782171 0.054587 0.279921 0.053 Uiso 1 1 calc R U . . .
H6B H 0.730368 0.066738 0.417111 0.053 Uiso 1 1 calc R U . . .
C7 C 0.6785(3) 0.14610(7) 0.3733(2) 0.0335(5) Uani 1 1 d . . . . .
H7A H 0.758581 0.166018 0.373075 0.040 Uiso 1 1 calc R U . . .
H7B H 0.713928 0.128441 0.444329 0.040 Uiso 1 1 calc R U . . .
C8 C 0.5262(3) 0.16339(6) 0.3991(2) 0.0292(5) Uani 1 1 d . . . . .
C9 C 0.5007(3) 0.17250(7) 0.5280(2) 0.0366(6) Uani 1 1 d . . . . .
H9 H 0.580204 0.166418 0.596265 0.044 Uiso 1 1 calc R U . . .
C10 C 0.1232(3) 0.21491(7) 0.4820(3) 0.0383(6) Uani 1 1 d . . . . .
H10 H 0.105958 0.220239 0.568805 0.046 Uiso 1 1 calc R U . . .
C11 C 0.0128(3) 0.22436(7) 0.3822(3) 0.0373(6) Uani 1 1 d . . . . .
H11 H -0.082103 0.235785 0.400028 0.045 Uiso 1 1 calc R U . . .
C12 C 0.0381(3) 0.21734(7) 0.2527(3) 0.0344(5) Uani 1 1 d . . . . .
H12 H -0.038880 0.224603 0.184013 0.041 Uiso 1 1 calc R U . . .
C13 C 0.1730(3) 0.20009(7) 0.2250(2) 0.0298(5) Uani 1 1 d . . . . .
H13 H 0.189465 0.195530 0.137493 0.036 Uiso 1 1 calc R U . . .
C14 C 0.2866(3) 0.18922(6) 0.3266(2) 0.0258(5) Uani 1 1 d . . . . .
C15 C 0.2632(3) 0.19720(6) 0.4566(2) 0.0299(5) Uani 1 1 d . . . . .
C16 C 0.8271(3) 0.12118(8) 0.2102(3) 0.0351(5) Uani 1 1 d . . . . .
H16A H 0.824447 0.104153 0.135870 0.042 Uiso 1 1 calc R U . . .
H16B H 0.895745 0.110783 0.283564 0.042 Uiso 1 1 calc R U . . .
H16C H 0.867246 0.145642 0.186707 0.042 Uiso 1 1 calc R U . . .
C17 C 0.3904(3) 0.10178(7) -0.0796(2) 0.0309(5) Uani 1 1 d . . . . .
H17A H 0.306908 0.118715 -0.119097 0.037 Uiso 1 1 calc R U . . .
H17B H 0.357309 0.075694 -0.100406 0.037 Uiso 1 1 calc R U . . .
C18 C 0.5389(3) 0.10980(6) -0.1368(2) 0.0257(5) Uani 1 1 d . . . . .
C19 C 0.5693(3) 0.09243(7) -0.2542(2) 0.0304(5) Uani 1 1 d . . . . .
H19 H 0.494108 0.075439 -0.295296 0.037 Uiso 1 1 calc R U . . .
C20 C 0.9392(3) 0.13218(8) -0.3018(2) 0.0368(6) Uani 1 1 d . . . . .
H20 H 0.961380 0.119564 -0.378105 0.044 Uiso 1 1 calc R U . . .
C21 C 1.0416(3) 0.15800(8) -0.2449(3) 0.0381(6) Uani 1 1 d . . . . .
H21 H 1.135937 0.163003 -0.280997 0.046 Uiso 1 1 calc R U . . .
C22 C 1.0092(3) 0.17732(8) -0.1333(3) 0.0362(6) Uani 1 1 d . . . . .
H22 H 1.080924 0.195617 -0.095734 0.043 Uiso 1 1 calc R U . . .
C23 C 0.8748(3) 0.17009(7) -0.0775(2) 0.0310(5) Uani 1 1 d . . . . .
H23 H 0.853345 0.183443 -0.002480 0.037 Uiso 1 1 calc R U . . .
C24 C 0.7696(3) 0.14273(6) -0.1328(2) 0.0256(5) Uani 1 1 d . . . . .
C25 C 0.8000(3) 0.12412(7) -0.2476(2) 0.0292(5) Uani 1 1 d . . . . .
C26 C 0.2507(3) 0.10834(7) 0.1064(3) 0.0338(5) Uani 1 1 d . . . . .
H26A H 0.197289 0.131271 0.073595 0.041 Uiso 1 1 calc R U . . .
H26B H 0.260173 0.108227 0.201439 0.041 Uiso 1 1 calc R U . . .
H26C H 0.190104 0.086467 0.072755 0.041 Uiso 1 1 calc R U . . .
C27 C 0.4177(3) 0.20691(8) -0.1052(2) 0.0354(6) Uani 1 1 d . . . . .
H27A H 0.428379 0.191835 -0.182585 0.043 Uiso 1 1 calc R U . . .
H27B H 0.516628 0.219871 -0.078025 0.043 Uiso 1 1 calc R U . . .
H27C H 0.334129 0.225399 -0.125222 0.043 Uiso 1 1 calc R U . . .
C28 C 0.6201(3) 0.23434(7) 0.1749(3) 0.0439(7) Uani 1 1 d . . . . .
H28A H 0.636109 0.237491 0.269291 0.053 Uiso 1 1 calc R U . . .
H28B H 0.509049 0.237868 0.143567 0.053 Uiso 1 1 calc R U . . .
H28C H 0.682647 0.252910 0.134263 0.053 Uiso 1 1 calc R U . . .
C29 C 0.8991(4) 0.03325(9) -0.1198(3) 0.0500(7) Uani 1 1 d . . . . .
C30 C 0.9480(5) 0.01790(11) -0.2377(4) 0.0692(11) Uani 1 1 d . . . . .
H30A H 1.023937 0.034823 -0.270618 0.083 Uiso 1 1 calc R U . . .
H30B H 0.856710 0.015142 -0.303033 0.083 Uiso 1 1 calc R U . . .
H30C H 0.996590 -0.006664 -0.219343 0.083 Uiso 1 1 calc R U . . .

loop_
_atom_site_aniso_label
_atom_site_aniso_U_11
_atom_site_aniso_U_22
_atom_site_aniso_U_33
_atom_site_aniso_U_23
_atom_site_aniso_U_13
_atom_site_aniso_U_12
Mn1 0.02443(19) 0.02115(18) 0.02185(17) 0.00056(12) 0.00455(13) 0.00061(12)
Cl1 0.0423(4) 0.0409(4) 0.0345(3) -0.0029(3) 0.0084(3) 0.0045(3)
O1 0.0272(8) 0.0295(8) 0.0229(7) 0.0051(6) 0.0059(6) 0.0005(6)
O2 0.0258(8) 0.0238(8) 0.0337(8) -0.0035(6) 0.0047(7) 0.0012(6)
O3 0.180(4) 0.0530(16) 0.0599(17) 0.0136(13) 0.014(2) 0.0146(19)
O4 0.0664(16) 0.0915(19) 0.0440(12) 0.0218(12) 0.0224(11) 0.0187(14)
O5 0.081(3) 0.389(11) 0.081(3) 0.101(5) 0.063(3) 0.107(5)
O6 0.236(8) 0.180(6) 0.102(4) 0.022(4) -0.072(5) -0.143(6)
O7 0.328(19) 0.053(5) 0.122(8) -0.046(5) 0.153(11) -0.023(8)
N1 0.0308(11) 0.0251(9) 0.0267(9) 0.0018(7) 0.0047(8) 0.0053(8)
N2 0.0292(10) 0.0230(9) 0.0273(9) -0.0012(7) 0.0102(8) -0.0030(8)
N3 0.0325(11) 0.0239(9) 0.0217(9) 0.0000(7) 0.0064(7) 0.0011(8)
N4 0.0607(15) 0.0306(11) 0.0245(10) -0.0014(8) 0.0085(9) 0.0062(10)
N5 0.0288(10) 0.0242(9) 0.0237(9) -0.0006(7) 0.0079(7) 0.0017(8)
N6 0.0381(12) 0.0339(11) 0.0253(9) -0.0016(8) 0.0068(8) 0.0054(9)
N7 0.090(2) 0.066(2) 0.0624(19) 0.0039(16) 0.0212(18) 0.0243(18)
C1 0.0426(14) 0.0225(11) 0.0307(12) 0.0057(9) 0.0139(10) 0.0052(10)
C2 0.0403(14) 0.0224(11) 0.0307(11) 0.0018(9) 0.0152(10) 0.0033(10)
C3 0.0616(19) 0.0236(12) 0.0458(15) -0.0016(11) 0.0225(14) -0.0058(12)
C4 0.091(3) 0.0218(13) 0.0613(19) 0.0052(12) 0.0332(18) 0.0059(14)
C5 0.086(3) 0.0327(15) 0.0534(18) 0.0176(13) 0.0302(17) 0.0169(15)
C6 0.0628(19) 0.0340(14) 0.0378(14) 0.0114(11) 0.0146(13) 0.0194(13)
C7 0.0382(14) 0.0346(13) 0.0264(11) 0.0000(10) -0.0015(10) 0.0069(11)
C8 0.0401(14) 0.0248(11) 0.0223(10) 0.0004(8) 0.0023(9) 0.0023(10)
C9 0.0553(17) 0.0324(13) 0.0210(11) -0.0004(9) -0.0001(10) 0.0062(12)
C10 0.0529(17) 0.0321(13) 0.0338(12) -0.0037(10) 0.0210(12) 0.0009(12)
C11 0.0366(14) 0.0338(13) 0.0450(15) -0.0032(11) 0.0196(12) 0.0007(11)
C12 0.0308(13) 0.0349(13) 0.0385(13) -0.0034(10) 0.0083(10) 0.0007(10)
C13 0.0309(13) 0.0317(12) 0.0281(11) -0.0031(9) 0.0085(9) -0.0009(10)
C14 0.0321(12) 0.0224(10) 0.0244(10) -0.0012(8) 0.0093(9) -0.0032(9)
C15 0.0440(14) 0.0225(11) 0.0250(11) -0.0008(8) 0.0116(10) -0.0028(10)
C16 0.0292(13) 0.0386(14) 0.0377(13) 0.0056(11) 0.0055(10) 0.0083(10)
C17 0.0335(13) 0.0305(12) 0.0291(11) -0.0051(9) 0.0055(10) -0.0052(10)
C18 0.0317(12) 0.0233(10) 0.0222(10) 0.0007(8) 0.0034(9) 0.0013(9)
C19 0.0385(14) 0.0282(12) 0.0246(11) -0.0012(9) 0.0040(9) 0.0011(10)
C20 0.0349(14) 0.0483(15) 0.0289(12) 0.0046(11) 0.0111(10) 0.0109(12)
C21 0.0283(13) 0.0526(17) 0.0355(13) 0.0131(11) 0.0121(10) 0.0073(11)
C22 0.0295(13) 0.0412(14) 0.0387(13) 0.0073(11) 0.0076(10) -0.0005(11)
C23 0.0293(13) 0.0321(12) 0.0322(12) 0.0015(10) 0.0068(10) 0.0008(10)
C24 0.0265(12) 0.0268(11) 0.0243(10) 0.0040(8) 0.0054(9) 0.0048(9)
C25 0.0311(12) 0.0310(12) 0.0259(11) 0.0042(9) 0.0050(9) 0.0089(10)
C26 0.0306(13) 0.0328(13) 0.0403(13) -0.0057(10) 0.0141(10) -0.0054(10)
C27 0.0384(14) 0.0411(14) 0.0276(12) 0.0110(10) 0.0071(10) 0.0028(11)
C28 0.0385(15) 0.0279(13) 0.0655(19) -0.0117(12) 0.0073(13) 0.0020(11)
C29 0.0513(19) 0.0415(16) 0.0593(19) 0.0082(14) 0.0154(15) 0.0094(14)
C30 0.081(3) 0.062(2) 0.072(2) -0.0012(18) 0.036(2) 0.001(2)

loop_
_atom_type_symbol
_atom_type_description
_atom_type_scat_dispersion_real
_atom_type_scat_dispersion_imag
_atom_type_scat_source
C C 0.0033 0.0016
;
International Tables for Crystallography
(Vol. C, Tables 4.2.6.8 and 6.1.1.4)
;
H H 0.0000 0.0000
;
International Tables for Crystallography
(Vol. C, Table 6.1.1.4)
;
Cl Cl 0.1484 0.1585
;
International Tables for Crystallography
(Vol. C, Tables 4.2.6.8 and 6.1.1.4)
;
Mn Mn 0.3368 0.7283
;
International Tables for Crystallography
(Vol. C, Tables 4.2.6.8 and 6.1.1.4)
;
O O 0.0106 0.0060
;
International Tables for Crystallography
(Vol. C, Tables 4.2.6.8 and 6.1.1.4)
;
N N 0.0061 0.0033
;
International Tables for Crystallography
(Vol. C, Tables 4.2.6.8 and 6.1.1.4)
;

loop_
_geom_angle_atom_site_label_1
_geom_angle_atom_site_label_2
_geom_angle_atom_site_label_3
_geom_angle
_geom_angle_site_symmetry_1
_geom_angle_site_symmetry_3
_geom_angle_publ_flag
O1 Mn1 O2 98.36(8) . . ?
O1 Mn1 N1 169.56(7) . . ?
O2 Mn1 N1 89.56(8) . . ?
O1 Mn1 N2 90.16(8) . . ?
O2 Mn1 N2 169.08(7) . . ?
N1 Mn1 N2 82.85(8) . . ?
O1 Mn1 N3 97.20(8) . . ?
O2 Mn1 N3 89.12(7) . . ?
N1 Mn1 N3 76.03(8) . . ?
N2 Mn1 N3 96.62(7) . . ?
O1 Mn1 N5 89.18(8) . . ?
O2 Mn1 N5 98.31(7) . . ?
N1 Mn1 N5 96.42(8) . . ?
N2 Mn1 N5 74.86(7) . . ?
N3 Mn1 N5 169.43(7) . . ?
O7 Cl1 O5 73.2(7) . . ?
O7 Cl1 O6 60.1(7) . . ?
O5 Cl1 O6 133.2(5) . . ?
O7 Cl1 O3 118.9(6) . . ?
O5 Cl1 O3 104.4(4) . . ?
O6 Cl1 O3 100.9(4) . . ?
O7 Cl1 O4 126.5(5) . . ?
O5 Cl1 O4 103.7(2) . . ?
O6 Cl1 O4 101.2(3) . . ?
O3 Cl1 O4 113.53(17) . . ?
C27 O1 Mn1 123.09(15) . . ?
C28 O2 Mn1 123.80(16) . . ?
Cl1 O5 O7 52.2(4) . . ?
O7 O6 Cl1 57.9(5) . . ?
Cl1 O7 O6 62.0(4) . . ?
Cl1 O7 O5 54.6(5) . . ?
O6 O7 O5 116.5(5) . . ?
C16 N1 C7 107.8(2) . . ?
C16 N1 C1 112.77(19) . . ?
C7 N1 C1 109.28(18) . . ?
C16 N1 Mn1 109.73(14) . . ?
C7 N1 Mn1 108.17(14) . . ?
C1 N1 Mn1 109.02(15) . . ?
C17 N2 C26 107.84(19) . . ?
C17 N2 C2 110.01(18) . . ?
C26 N2 C2 112.87(18) . . ?
C17 N2 Mn1 108.00(13) . . ?
C26 N2 Mn1 110.05(14) . . ?
C2 N2 Mn1 107.96(15) . . ?
C8 N3 C14 117.49(19) . . ?
C8 N3 Mn1 108.69(16) . . ?
C14 N3 Mn1 133.12(15) . . ?
C9 N4 C15 116.2(2) . . ?
C18 N5 C24 117.17(19) . . ?
C18 N5 Mn1 109.67(15) . . ?
C24 N5 Mn1 132.98(15) . . ?
C19 N6 C25 116.8(2) . . ?
N1 C1 C2 108.82(18) . . ?
N1 C1 C6 113.5(2) . . ?
C2 C1 C6 111.6(2) . . ?
N1 C1 H1 107.6 . . ?
C2 C1 H1 107.6 . . ?
C6 C1 H1 107.6 . . ?
N2 C2 C1 109.71(18) . . ?
N2 C2 C3 114.0(2) . . ?
C1 C2 C3 110.3(2) . . ?
N2 C2 H2 107.5 . . ?
C1 C2 H2 107.5 . . ?
C3 C2 H2 107.5 . . ?
C4 C3 C2 110.3(3) . . ?
C4 C3 H3A 109.6 . . ?
C2 C3 H3A 109.6 . . ?
C4 C3 H3B 109.6 . . ?
C2 C3 H3B 109.6 . . ?
H3A C3 H3B 108.1 . . ?
C3 C4 C5 110.6(2) . . ?
C3 C4 H4A 109.5 . . ?
C5 C4 H4A 109.5 . . ?
C3 C4 H4B 109.5 . . ?
C5 C4 H4B 109.5 . . ?
H4A C4 H4B 108.1 . . ?
C6 C5 C4 110.3(2) . . ?
C6 C5 H5A 109.6 . . ?
C4 C5 H5A 109.6 . . ?
C6 C5 H5B 109.6 . . ?
C4 C5 H5B 109.6 . . ?
H5A C5 H5B 108.1 . . ?
C5 C6 C1 111.4(3) . . ?
C5 C6 H6A 109.3 . . ?
C1 C6 H6A 109.3 . . ?
C5 C6 H6B 109.4 . . ?
C1 C6 H6B 109.3 . . ?
H6A C6 H6B 108.0 . . ?
N1 C7 C8 112.5(2) . . ?
N1 C7 H7A 109.1 . . ?
C8 C7 H7A 109.1 . . ?
N1 C7 H7B 109.1 . . ?
C8 C7 H7B 109.1 . . ?
H7A C7 H7B 107.8 . . ?
N3 C8 C9 121.1(2) . . ?
N3 C8 C7 118.9(2) . . ?
C9 C8 C7 119.9(2) . . ?
N4 C9 C8 123.5(2) . . ?
N4 C9 H9 118.2 . . ?
C8 C9 H9 118.2 . . ?
C11 C10 C15 120.1(2) . . ?
C11 C10 H10 119.9 . . ?
C15 C10 H10 119.9 . . ?
C10 C11 C12 120.6(2) . . ?
C10 C11 H11 119.7 . . ?
C12 C11 H11 119.7 . . ?
C13 C12 C11 120.6(2) . . ?
C13 C12 H12 119.7 . . ?
C11 C12 H12 119.7 . . ?
C12 C13 C14 119.7(2) . . ?
C12 C13 H13 120.1 . . ?
C14 C13 H13 120.1 . . ?
N3 C14 C13 120.3(2) . . ?
N3 C14 C15 120.0(2) . . ?
C13 C14 C15 119.7(2) . . ?
N4 C15 C10 119.1(2) . . ?
N4 C15 C14 121.7(2) . . ?
C10 C15 C14 119.2(2) . . ?
N1 C16 H16A 109.5 . . ?
N1 C16 H16B 109.5 . . ?
H16A C16 H16B 109.5 . . ?
N1 C16 H16C 109.5 . . ?
H16A C16 H16C 109.5 . . ?
H16B C16 H16C 109.5 . . ?
N2 C17 C18 111.84(19) . . ?
N2 C17 H17A 109.2 . . ?
C18 C17 H17A 109.2 . . ?
N2 C17 H17B 109.2 . . ?
C18 C17 H17B 109.2 . . ?
H17A C17 H17B 107.9 . . ?
N5 C18 C19 121.7(2) . . ?
N5 C18 C17 117.6(2) . . ?
C19 C18 C17 120.6(2) . . ?
N6 C19 C18 122.7(2) . . ?
N6 C19 H19 118.7 . . ?
C18 C19 H19 118.7 . . ?
C21 C20 C25 120.1(2) . . ?
C21 C20 H20 120.0 . . ?
C25 C20 H20 120.0 . . ?
C20 C21 C22 120.6(2) . . ?
C20 C21 H21 119.7 . . ?
C22 C21 H21 119.7 . . ?
C23 C22 C21 120.9(3) . . ?
C23 C22 H22 119.6 . . ?
C21 C22 H22 119.6 . . ?
C22 C23 C24 119.3(2) . . ?
C22 C23 H23 120.3 . . ?
C24 C23 H23 120.3 . . ?
N5 C24 C23 120.2(2) . . ?
N5 C24 C25 120.1(2) . . ?
C23 C24 C25 119.7(2) . . ?
N6 C25 C20 119.2(2) . . ?
N6 C25 C24 121.5(2) . . ?
C20 C25 C24 119.3(2) . . ?
N2 C26 H26A 109.5 . . ?
N2 C26 H26B 109.5 . . ?
H26A C26 H26B 109.5 . . ?
N2 C26 H26C 109.5 . . ?
H26A C26 H26C 109.5 . . ?
H26B C26 H26C 109.5 . . ?
O1 C27 H27A 109.5 . . ?
O1 C27 H27B 109.5 . . ?
H27A C27 H27B 109.5 . . ?
O1 C27 H27C 109.5 . . ?
H27A C27 H27C 109.5 . . ?
H27B C27 H27C 109.5 . . ?
O2 C28 H28A 109.5 . . ?
O2 C28 H28B 109.5 . . ?
H28A C28 H28B 109.5 . . ?
O2 C28 H28C 109.5 . . ?
H28A C28 H28C 109.5 . . ?
H28B C28 H28C 109.5 . . ?
N7 C29 C30 179.1(4) . . ?
C29 C30 H30A 109.5 . . ?
C29 C30 H30B 109.5 . . ?
H30A C30 H30B 109.5 . . ?
C29 C30 H30C 109.5 . . ?
H30A C30 H30C 109.5 . . ?
H30B C30 H30C 109.5 . . ?

loop_
_geom_bond_atom_site_label_1
_geom_bond_atom_site_label_2
_geom_bond_distance
_geom_bond_site_symmetry_2
_geom_bond_publ_flag
Mn1 O1 1.8374(17) . ?
Mn1 O2 1.8481(18) . ?
Mn1 N1 2.125(2) . ?
Mn1 N2 2.137(2) . ?
Mn1 N3 2.363(2) . ?
Mn1 N5 2.369(2) . ?
Cl1 O7 1.341(7) . ?
Cl1 O5 1.385(4) . ?
Cl1 O6 1.398(5) . ?
Cl1 O3 1.405(3) . ?
Cl1 O4 1.420(2) . ?
O1 C27 1.408(3) . ?
O2 C28 1.404(3) . ?
O5 O7 1.626(15) . ?
O6 O7 1.373(14) . ?
N1 C16 1.491(3) . ?
N1 C7 1.492(3) . ?
N1 C1 1.515(3) . ?
N2 C17 1.483(3) . ?
N2 C26 1.491(3) . ?
N2 C2 1.511(3) . ?
N3 C8 1.317(3) . ?
N3 C14 1.376(3) . ?
N4 C9 1.306(4) . ?
N4 C15 1.365(3) . ?
N5 C18 1.320(3) . ?
N5 C24 1.378(3) . ?
N6 C19 1.307(3) . ?
N6 C25 1.367(3) . ?
N7 C29 1.124(4) . ?
C1 C2 1.525(4) . ?
C1 C6 1.533(3) . ?
C1 H1 1.0000 . ?
C2 C3 1.531(3) . ?
C2 H2 1.0000 . ?
C3 C4 1.524(4) . ?
C3 H3A 0.9900 . ?
C3 H3B 0.9900 . ?
C4 C5 1.525(5) . ?
C4 H4A 0.9900 . ?
C4 H4B 0.9900 . ?
C5 C6 1.523(4) . ?
C5 H5A 0.9900 . ?
C5 H5B 0.9900 . ?
C6 H6A 0.9900 . ?
C6 H6B 0.9900 . ?
C7 C8 1.500(4) . ?
C7 H7A 0.9900 . ?
C7 H7B 0.9900 . ?
C8 C9 1.419(3) . ?
C9 H9 0.9500 . ?
C10 C11 1.363(4) . ?
C10 C15 1.412(4) . ?
C10 H10 0.9500 . ?
C11 C12 1.409(4) . ?
C11 H11 0.9500 . ?
C12 C13 1.374(3) . ?
C12 H12 0.9500 . ?
C13 C14 1.405(3) . ?
C13 H13 0.9500 . ?
C14 C15 1.416(3) . ?
C16 H16A 0.9800 . ?
C16 H16B 0.9800 . ?
C16 H16C 0.9800 . ?
C17 C18 1.498(3) . ?
C17 H17A 0.9900 . ?
C17 H17B 0.9900 . ?
C18 C19 1.419(3) . ?
C19 H19 0.9500 . ?
C20 C21 1.361(4) . ?
C20 C25 1.411(3) . ?
C20 H20 0.9500 . ?
C21 C22 1.405(4) . ?
C21 H21 0.9500 . ?
C22 C23 1.377(3) . ?
C22 H22 0.9500 . ?
C23 C24 1.407(3) . ?
C23 H23 0.9500 . ?
C24 C25 1.415(3) . ?
C26 H26A 0.9800 . ?
C26 H26B 0.9800 . ?
C26 H26C 0.9800 . ?
C27 H27A 0.9800 . ?
C27 H27B 0.9800 . ?
C27 H27C 0.9800 . ?
C28 H28A 0.9800 . ?
C28 H28B 0.9800 . ?
C28 H28C 0.9800 . ?
C29 C30 1.449(5) . ?
C30 H30A 0.9800 . ?
C30 H30B 0.9800 . ?
C30 H30C 0.9800 . ?

loop_
_geom_torsion_atom_site_label_1
_geom_torsion_atom_site_label_2
_geom_torsion_atom_site_label_3
_geom_torsion_atom_site_label_4
_geom_torsion
_geom_torsion_site_symmetry_1
_geom_torsion_site_symmetry_2
_geom_torsion_site_symmetry_3
_geom_torsion_site_symmetry_4
_geom_torsion_publ_flag
O2 Mn1 O1 C27 45.97(19) . . . . ?
N1 Mn1 O1 C27 -175.0(4) . . . . ?
N2 Mn1 O1 C27 -127.17(18) . . . . ?
N3 Mn1 O1 C27 136.14(18) . . . . ?
N5 Mn1 O1 C27 -52.31(18) . . . . ?
O1 Mn1 O2 C28 46.1(2) . . . . ?
N1 Mn1 O2 C28 -127.1(2) . . . . ?
N2 Mn1 O2 C28 -172.9(4) . . . . ?
N3 Mn1 O2 C28 -51.0(2) . . . . ?
N5 Mn1 O2 C28 136.5(2) . . . . ?
O6 Cl1 O5 O7 4.3(8) . . . . ?
O3 Cl1 O5 O7 -116.4(6) . . . . ?
O4 Cl1 O5 O7 124.5(6) . . . . ?
O5 Cl1 O6 O7 -4.7(9) . . . . ?
O3 Cl1 O6 O7 117.2(7) . . . . ?
O4 Cl1 O6 O7 -125.8(7) . . . . ?
O5 Cl1 O7 O6 176.4(7) . . . . ?
O3 Cl1 O7 O6 -86.1(5) . . . . ?
O4 Cl1 O7 O6 81.6(9) . . . . ?
O6 Cl1 O7 O5 -176.4(7) . . . . ?
O3 Cl1 O7 O5 97.5(7) . . . . ?
O4 Cl1 O7 O5 -94.8(5) . . . . ?
Cl1 O6 O7 O5 3.3(6) . . . . ?
Cl1 O5 O7 O6 -3.6(7) . . . . ?
C16 N1 C1 C2 -84.0(2) . . . . ?
C7 N1 C1 C2 156.18(19) . . . . ?
Mn1 N1 C1 C2 38.1(2) . . . . ?
C16 N1 C1 C6 40.9(3) . . . . ?
C7 N1 C1 C6 -78.9(2) . . . . ?
Mn1 N1 C1 C6 163.02(16) . . . . ?
C17 N2 C2 C1 157.28(19) . . . . ?
C26 N2 C2 C1 -82.2(2) . . . . ?
Mn1 N2 C2 C1 39.6(2) . . . . ?
C17 N2 C2 C3 -78.5(2) . . . . ?
C26 N2 C2 C3 42.0(3) . . . . ?
Mn1 N2 C2 C3 163.89(16) . . . . ?
N1 C1 C2 N2 -52.3(2) . . . . ?
C6 C1 C2 N2 -178.3(2) . . . . ?
N1 C1 C2 C3 -178.7(2) . . . . ?
C6 C1 C2 C3 55.3(3) . . . . ?
N2 C2 C3 C4 178.6(2) . . . . ?
C1 C2 C3 C4 -57.4(3) . . . . ?
C2 C3 C4 C5 59.2(3) . . . . ?
C3 C4 C5 C6 -58.0(4) . . . . ?
C4 C5 C6 C1 55.6(3) . . . . ?
N1 C1 C6 C5 -178.2(2) . . . . ?
C2 C1 C6 C5 -54.8(3) . . . . ?
C16 N1 C7 C8 161.0(2) . . . . ?
C1 N1 C7 C8 -76.1(2) . . . . ?
Mn1 N1 C7 C8 42.4(2) . . . . ?
C14 N3 C8 C9 0.6(3) . . . . ?
Mn1 N3 C8 C9 172.28(19) . . . . ?
C14 N3 C8 C7 -176.3(2) . . . . ?
Mn1 N3 C8 C7 -4.6(3) . . . . ?
N1 C7 C8 N3 -24.4(3) . . . . ?
N1 C7 C8 C9 158.6(2) . . . . ?
C15 N4 C9 C8 -0.4(4) . . . . ?
N3 C8 C9 N4 0.6(4) . . . . ?
C7 C8 C9 N4 177.5(2) . . . . ?
C15 C10 C11 C12 -1.3(4) . . . . ?
C10 C11 C12 C13 1.4(4) . . . . ?
C11 C12 C13 C14 0.2(4) . . . . ?
C8 N3 C14 C13 177.1(2) . . . . ?
Mn1 N3 C14 C13 7.9(3) . . . . ?
C8 N3 C14 C15 -2.0(3) . . . . ?
Mn1 N3 C14 C15 -171.13(16) . . . . ?
C12 C13 C14 N3 179.0(2) . . . . ?
C12 C13 C14 C15 -2.0(3) . . . . ?
C9 N4 C15 C10 -179.9(2) . . . . ?
C9 N4 C15 C14 -1.1(4) . . . . ?
C11 C10 C15 N4 178.4(2) . . . . ?
C11 C10 C15 C14 -0.4(4) . . . . ?
N3 C14 C15 N4 2.3(3) . . . . ?
C13 C14 C15 N4 -176.8(2) . . . . ?
N3 C14 C15 C10 -178.9(2) . . . . ?
C13 C14 C15 C10 2.1(3) . . . . ?
C26 N2 C17 C18 165.29(19) . . . . ?
C2 N2 C17 C18 -71.2(2) . . . . ?
Mn1 N2 C17 C18 46.4(2) . . . . ?
C24 N5 C18 C19 0.4(3) . . . . ?
Mn1 N5 C18 C19 176.13(18) . . . . ?
C24 N5 C18 C17 -177.3(2) . . . . ?
Mn1 N5 C18 C17 -1.6(2) . . . . ?
N2 C17 C18 N5 -29.1(3) . . . . ?
N2 C17 C18 C19 153.1(2) . . . . ?
C25 N6 C19 C18 -1.4(3) . . . . ?
N5 C18 C19 N6 1.7(4) . . . . ?
C17 C18 C19 N6 179.4(2) . . . . ?
C25 C20 C21 C22 -1.0(4) . . . . ?
C20 C21 C22 C23 1.3(4) . . . . ?
C21 C22 C23 C24 0.6(4) . . . . ?
C18 N5 C24 C23 176.7(2) . . . . ?
Mn1 N5 C24 C23 2.2(3) . . . . ?
C18 N5 C24 C25 -2.5(3) . . . . ?
Mn1 N5 C24 C25 -177.04(16) . . . . ?
C22 C23 C24 N5 178.3(2) . . . . ?
C22 C23 C24 C25 -2.5(3) . . . . ?
C19 N6 C25 C20 -179.9(2) . . . . ?
C19 N6 C25 C24 -0.8(3) . . . . ?
C21 C20 C25 N6 178.2(2) . . . . ?
C21 C20 C25 C24 -0.9(4) . . . . ?
N5 C24 C25 N6 2.9(3) . . . . ?
C23 C24 C25 N6 -176.4(2) . . . . ?
N5 C24 C25 C20 -178.1(2) . . . . ?
C23 C24 C25 C20 2.7(3) . . . . ?
